data_4131323
loop_
_publ_author_name
'Culcu, Gursu'
'Iovan, Diana A.'
'Krogman, Jeremy P.'
'Wilding, Matthew J. T.'
'Bezpalko, Mark W.'
'Foxman, Bruce M.'
'Thomas, Christine M.'

_publ_section_title
;
 Heterobimetallic Complexes Comprised of Nb and Fe: Isolation of a
 Coordinatively Unsaturated Nb<sup>III</sup>/Fe<sup>0</sup> Bimetallic
 Complex Featuring a Nb\\tb Fe Triple Bond.
;
_journal_issue 28
_journal_name_full 'Journal of the American Chemical Society'
_journal_page_first 9627
_journal_page_last 9636
_journal_paper_doi 10.1021/jacs.7b04151
_journal_volume 139
_journal_year 2017
_chemical_formula_moiety 'C48 H58 N4 Nb1 P3'
_chemical_formula_sum 'C48 H58 N4 Nb P3'
_chemical_formula_weight 876.84
_space_group_IT_number 2
_space_group_name_Hall '-P 1'
_space_group_name_H-M_alt 'P -1'
_symmetry_cell_setting triclinic
_symmetry_space_group_name_Hall '-P 1'
_symmetry_space_group_name_H-M 'P -1'
_atom_sites_solution_hydrogens difmap
_atom_sites_solution_primary other
_audit_creation_date 2016-12-21
_audit_creation_method CRYSTALS_ver_14.61_build_00000
_cell_angle_alpha 89.741(5)
_cell_angle_beta 86.923(4)
_cell_angle_gamma 62.315(4)
_cell_formula_units_Z 2
_cell_length_a 11.4934(10)
_cell_length_b 11.9662(11)
_cell_length_c 18.4394(17)
_cell_measurement_reflns_used 9994
_cell_measurement_temperature 120
_cell_measurement_theta_max 30
_cell_measurement_theta_min 3
_cell_volume 2241.8(4)
_computing_cell_refinement 'Apex2 (Bruker AXS, 2006)'
_computing_data_collection 'Apex2 (Bruker AXS, 2006)'
_computing_data_reduction 'Apex2 (Bruker AXS, 2006)'
_computing_molecular_graphics 'CAMERON (Watkin et al., 1996)'
_computing_publication_material 'CRYSTALS (Betteridge et al., 2003)'
_computing_structure_refinement 'CRYSTALS (Betteridge et al., 2003)'
_computing_structure_solution 'Superflip (Palatinus & Chapuis, 2007)'
_diffrn_ambient_temperature 120
_diffrn_measured_fraction_theta_full 0.998
_diffrn_measured_fraction_theta_max 0.994
_diffrn_measurement_device Area
_diffrn_measurement_device_type 'Bruker Kappa Apex2'
_diffrn_measurement_method '\f & \w scans'
_diffrn_radiation_monochromator graphite
_diffrn_radiation_type 'Mo K\a'
_diffrn_radiation_wavelength 0.71073
_diffrn_reflns_av_R_equivalents 0.039
_diffrn_reflns_limit_h_max 16
_diffrn_reflns_limit_h_min -16
_diffrn_reflns_limit_k_max 16
_diffrn_reflns_limit_k_min -16
_diffrn_reflns_limit_l_max 25
_diffrn_reflns_limit_l_min -25
_diffrn_reflns_number 49789
_diffrn_reflns_theta_full 29.448
_diffrn_reflns_theta_max 30.049
_diffrn_reflns_theta_min 1.106
_diffrn_standards_number 0
_exptl_absorpt_coefficient_mu 0.413
_exptl_absorpt_correction_T_max 0.96
_exptl_absorpt_correction_T_min 0.93
_exptl_absorpt_correction_type numerical
_exptl_absorpt_process_details
; 
 Analytical Absorption (De Meulenaer & Tompa, 1965) 
;
_exptl_crystal_colour colourless
_exptl_crystal_density_diffrn 1.299
_exptl_crystal_density_method 'not measured'
_exptl_crystal_description acicular
_exptl_crystal_F_000 920
_exptl_crystal_size_max 0.580
_exptl_crystal_size_mid 0.170
_exptl_crystal_size_min 0.090
_refine_diff_density_max 0.54
_refine_diff_density_min -0.46
_refine_ls_extinction_method None
_refine_ls_goodness_of_fit_ref 0.9798
_refine_ls_hydrogen_treatment constr
_refine_ls_matrix_type full
_refine_ls_number_parameters 505
_refine_ls_number_reflns 13038
_refine_ls_number_restraints 0
_refine_ls_R_factor_all 0.0377
_refine_ls_R_factor_gt 0.0282
_refine_ls_shift/su_max 0.0008645
_refine_ls_shift/su_mean 0.0000478
_refine_ls_structure_factor_coef Fsqd
_refine_ls_weighting_details
;
 Method= Modified Sheldrick 
 w=1/[\s^2^(F^2^) + ( 0.03P)^2^ + 1.38P] 
 ,where P=(max(Fo^2^,0) + 2Fc^2^)/3 
;
_refine_ls_weighting_scheme calc
_refine_ls_wR_factor_all 0.0709
_refine_ls_wR_factor_gt 0.0649
_refine_ls_wR_factor_ref 0.0709
_reflns_limit_h_max 16
_reflns_limit_h_min -16
_reflns_limit_k_max 16
_reflns_limit_k_min -16
_reflns_limit_l_max 25
_reflns_limit_l_min 0
_reflns_number_gt 10677
_reflns_number_total 13038
_reflns_threshold_expression I>2.0\s(I)
_oxford_diffrn_Wilson_B_factor 0.00
_oxford_diffrn_Wilson_scale 0.00
_oxford_refine_ls_r_factor_ref 0.0377
_oxford_refine_ls_scale 0.12955(2)
_oxford_reflns_number_all 13038
_oxford_reflns_threshold_expression_ref I>-10.0\s(I)
_oxford_structure_analysis_title 'gc_09_880_0m in P-1'
_cod_data_source_file ja7b04151_si_002.cif
_cod_data_source_block 7
_cod_depositor_comments
;
The following automatic conversions were performed:

data item '_atom_sites_solution_primary' value 'Other' was changed to
'other' in accordance with the
/home/saulius/struct/COD-crude-data/automatic-downloads/DataCite-retrospective/ACS/depositions/lib/dictionaries/cif_core.dic
dictionary named 'cif_core.dic' version 2.4.2 last updated on
2011-04-26.

Automatic conversion script
Id: cif_fix_values 6909 2019-04-08 15:41:33Z antanas 
;
_cod_original_sg_symbol_H-M 'P -1 '
_cod_original_formula_sum 'C48 H58 N4 Nb1 P3'
_cod_database_code 4131323

loop_
_symmetry_equiv_pos_as_xyz
x,y,z
-x,-y,-z

loop_
_atom_site_label
_atom_site_type_symbol
_atom_site_fract_x
_atom_site_fract_y
_atom_site_fract_z
_atom_site_U_iso_or_equiv
_atom_site_occupancy
_atom_site_adp_type
_atom_site_refinement_flags_posn
Nb1 Nb 0.241254(12) 0.901197(11) 0.197515(7) 0.0112 1.0000 Uani .
P1 P 0.13914(4) 1.02856(3) 0.34283(2) 0.0144 1.0000 Uani .
P2 P 0.48490(3) 0.72190(3) 0.211517(19) 0.0130 1.0000 Uani .
P3 P 0.21561(4) 0.69328(3) 0.27213(2) 0.0137 1.0000 Uani .
N1 N 0.12048(12) 1.06536(11) 0.25368(7) 0.0155 1.0000 Uani .
N2 N 0.42382(11) 0.87420(11) 0.22941(6) 0.0138 1.0000 Uani .
N3 N 0.15756(12) 0.78070(11) 0.19788(7) 0.0146 1.0000 Uani .
N4 N 0.22796(12) 0.95280(12) 0.10689(7) 0.0167 1.0000 Uani .
C1 C 0.19645(14) 1.13106(14) 0.38598(8) 0.0160 1.0000 Uani .
C2 C 0.32446(15) 1.07143(16) 0.40833(8) 0.0212 1.0000 Uani .
C3 C 0.38017(17) 1.14076(18) 0.43864(9) 0.0281 1.0000 Uani .
C4 C 0.30782(19) 1.27005(18) 0.44696(9) 0.0287 1.0000 Uani .
C5 C 0.17918(18) 1.33120(16) 0.42629(9) 0.0254 1.0000 Uani .
C6 C 0.12355(16) 1.26157(15) 0.39627(8) 0.0202 1.0000 Uani .
C7 C -0.02823(14) 1.08974(13) 0.38428(8) 0.0153 1.0000 Uani .
C8 C -0.06160(15) 1.13726(14) 0.45569(8) 0.0178 1.0000 Uani .
C9 C -0.18259(15) 1.16320(15) 0.48959(9) 0.0216 1.0000 Uani .
C10 C -0.27169(16) 1.14139(15) 0.45248(10) 0.0249 1.0000 Uani .
C11 C -0.24041(16) 1.09506(16) 0.38144(10) 0.0255 1.0000 Uani .
C12 C -0.11997(15) 1.06943(14) 0.34749(9) 0.0207 1.0000 Uani .
C13 C 0.04022(15) 1.19758(14) 0.23070(8) 0.0200 1.0000 Uani .
C14 C -0.05083(17) 1.20415(16) 0.17199(9) 0.0268 1.0000 Uani .
C15 C 0.12893(18) 1.25539(16) 0.20690(9) 0.0257 1.0000 Uani .
C16 C 0.62030(14) 0.66023(14) 0.14183(8) 0.0158 1.0000 Uani .
C17 C 0.59043(16) 0.64543(17) 0.07132(9) 0.0249 1.0000 Uani .
C18 C 0.68692(18) 0.6035(2) 0.01471(10) 0.0339 1.0000 Uani .
C19 C 0.81470(17) 0.57342(19) 0.02823(10) 0.0316 1.0000 Uani .
C20 C 0.84682(16) 0.58558(16) 0.09815(9) 0.0242 1.0000 Uani .
C21 C 0.75062(15) 0.62848(15) 0.15443(8) 0.0192 1.0000 Uani .
C22 C 0.55431(13) 0.62922(13) 0.29138(8) 0.0140 1.0000 Uani .
C23 C 0.65404(14) 0.50440(14) 0.28641(8) 0.0174 1.0000 Uani .
C24 C 0.69443(15) 0.43301(14) 0.34841(9) 0.0213 1.0000 Uani .
C25 C 0.63476(16) 0.48435(15) 0.41595(9) 0.0218 1.0000 Uani .
C26 C 0.53235(15) 0.60726(15) 0.42130(8) 0.0194 1.0000 Uani .
C27 C 0.49221(14) 0.67898(14) 0.35966(8) 0.0162 1.0000 Uani .
C28 C 0.48717(15) 0.95553(14) 0.23649(9) 0.0191 1.0000 Uani .
C29 C 0.52840(19) 0.98573(18) 0.16216(10) 0.0304 1.0000 Uani .
C30 C 0.60263(16) 0.89934(17) 0.28505(10) 0.0259 1.0000 Uani .
C31 C 0.33108(14) 0.53242(14) 0.24102(9) 0.0177 1.0000 Uani .
C32 C 0.39356(16) 0.50556(15) 0.17180(9) 0.0220 1.0000 Uani .
C33 C 0.49894(17) 0.38675(17) 0.15487(11) 0.0300 1.0000 Uani .
C34 C 0.54024(18) 0.29382(16) 0.20666(12) 0.0352 1.0000 Uani .
C35 C 0.47621(18) 0.31872(17) 0.27479(12) 0.0353 1.0000 Uani .
C36 C 0.37358(16) 0.43703(16) 0.29237(10) 0.0265 1.0000 Uani .
C37 C 0.07959(14) 0.66883(13) 0.31248(8) 0.0145 1.0000 Uani .
C38 C 0.05019(15) 0.57399(14) 0.28916(8) 0.0176 1.0000 Uani .
C39 C -0.05903(15) 0.56598(15) 0.31935(9) 0.0201 1.0000 Uani .
C40 C -0.13969(15) 0.65110(16) 0.37338(9) 0.0226 1.0000 Uani .
C41 C -0.11073(16) 0.74470(16) 0.39757(9) 0.0223 1.0000 Uani .
C42 C -0.00191(15) 0.75297(14) 0.36733(8) 0.0176 1.0000 Uani .
C43 C 0.07031(15) 0.75816(15) 0.15049(8) 0.0183 1.0000 Uani .
C44 C 0.10522(17) 0.76092(17) 0.07016(9) 0.0255 1.0000 Uani .
C45 C -0.07240(16) 0.85341(18) 0.16921(10) 0.0276 1.0000 Uani .
C46 C 0.21912(17) 0.99219(16) 0.03159(8) 0.0232 1.0000 Uani .
C47 C 0.3166(2) 0.88559(19) -0.01847(10) 0.0389 1.0000 Uani .
C48 C 0.2371(2) 1.10961(18) 0.02171(9) 0.0325 1.0000 Uani .
H21 H 0.3729 0.9839 0.4031 0.0255 1.0000 Uiso R
H31 H 0.4678 1.0984 0.4532 0.0335 1.0000 Uiso R
H41 H 0.3442 1.3181 0.4668 0.0345 1.0000 Uiso R
H51 H 0.1302 1.4180 0.4343 0.0308 1.0000 Uiso R
H61 H 0.0357 1.3027 0.3830 0.0233 1.0000 Uiso R
H81 H 0.0000 1.1504 0.4806 0.0209 1.0000 Uiso R
H91 H -0.2051 1.1959 0.5384 0.0269 1.0000 Uiso R
H102 H -0.3530 1.1570 0.4755 0.0299 1.0000 Uiso R
H111 H -0.3009 1.0810 0.3554 0.0322 1.0000 Uiso R
H121 H -0.0986 1.0371 0.2988 0.0235 1.0000 Uiso R
H131 H -0.0135 1.2456 0.2727 0.0238 1.0000 Uiso R
H141 H -0.1008 1.2899 0.1562 0.0402 1.0000 Uiso R
H142 H -0.0031 1.1541 0.1301 0.0393 1.0000 Uiso R
H143 H -0.1101 1.1750 0.1900 0.0402 1.0000 Uiso R
H151 H 0.0779 1.3393 0.1890 0.0391 1.0000 Uiso R
H152 H 0.1772 1.2606 0.2472 0.0374 1.0000 Uiso R
H153 H 0.1912 1.2029 0.1682 0.0384 1.0000 Uiso R
H171 H 0.5051 0.6636 0.0622 0.0290 1.0000 Uiso R
H181 H 0.6629 0.5959 -0.0323 0.0417 1.0000 Uiso R
H191 H 0.8805 0.5436 -0.0102 0.0384 1.0000 Uiso R
H201 H 0.9344 0.5649 0.1080 0.0283 1.0000 Uiso R
H211 H 0.7729 0.6372 0.2015 0.0233 1.0000 Uiso R
H231 H 0.6948 0.4679 0.2404 0.0207 1.0000 Uiso R
H241 H 0.7617 0.3509 0.3449 0.0257 1.0000 Uiso R
H251 H 0.6628 0.4353 0.4573 0.0268 1.0000 Uiso R
H261 H 0.4893 0.6402 0.4671 0.0236 1.0000 Uiso R
H271 H 0.4229 0.7588 0.3629 0.0190 1.0000 Uiso R
H281 H 0.4199 1.0360 0.2585 0.0228 1.0000 Uiso R
H291 H 0.5607 1.0453 0.1660 0.0464 1.0000 Uiso R
H292 H 0.4540 1.0204 0.1317 0.0453 1.0000 Uiso R
H293 H 0.5958 0.9099 0.1386 0.0455 1.0000 Uiso R
H301 H 0.6382 0.9571 0.2905 0.0391 1.0000 Uiso R
H302 H 0.5763 0.8825 0.3322 0.0378 1.0000 Uiso R
H303 H 0.6721 0.8229 0.2644 0.0384 1.0000 Uiso R
H321 H 0.3643 0.5688 0.1361 0.0259 1.0000 Uiso R
H331 H 0.5439 0.3684 0.1080 0.0358 1.0000 Uiso R
H341 H 0.6105 0.2164 0.1951 0.0417 1.0000 Uiso R
H351 H 0.5010 0.2574 0.3100 0.0428 1.0000 Uiso R
H361 H 0.3296 0.4545 0.3388 0.0322 1.0000 Uiso R
H381 H 0.1046 0.5150 0.2528 0.0213 1.0000 Uiso R
H391 H -0.0793 0.5029 0.3036 0.0245 1.0000 Uiso R
H401 H -0.2125 0.6446 0.3923 0.0265 1.0000 Uiso R
H411 H -0.1650 0.8030 0.4334 0.0271 1.0000 Uiso R
H421 H 0.0163 0.8161 0.3838 0.0198 1.0000 Uiso R
H431 H 0.0811 0.6752 0.1606 0.0217 1.0000 Uiso R
H441 H 0.0499 0.7383 0.0413 0.0376 1.0000 Uiso R
H442 H 0.0921 0.8436 0.0563 0.0379 1.0000 Uiso R
H443 H 0.1954 0.7013 0.0583 0.0379 1.0000 Uiso R
H451 H -0.1303 0.8373 0.1405 0.0401 1.0000 Uiso R
H452 H -0.0832 0.9357 0.1584 0.0398 1.0000 Uiso R
H453 H -0.0964 0.8507 0.2206 0.0397 1.0000 Uiso R
H461 H 0.1287 1.0137 0.0170 0.0277 1.0000 Uiso R
H471 H 0.3033 0.9090 -0.0695 0.0563 1.0000 Uiso R
H472 H 0.4045 0.8676 -0.0077 0.0571 1.0000 Uiso R
H473 H 0.3078 0.8096 -0.0099 0.0573 1.0000 Uiso R
H481 H 0.2351 1.1301 -0.0294 0.0480 1.0000 Uiso R
H482 H 0.3207 1.0945 0.0371 0.0478 1.0000 Uiso R
H483 H 0.1679 1.1816 0.0499 0.0489 1.0000 Uiso R

loop_
_atom_site_aniso_label
_atom_site_aniso_U_11
_atom_site_aniso_U_22
_atom_site_aniso_U_33
_atom_site_aniso_U_23
_atom_site_aniso_U_13
_atom_site_aniso_U_12
Nb1 0.01079(6) 0.01109(6) 0.01119(6) 0.00042(4) -0.00027(4) -0.00473(4)
P1 0.01396(17) 0.01253(17) 0.01515(17) -0.00069(13) -0.00043(13) -0.00477(13)
P2 0.01038(16) 0.01366(17) 0.01450(17) -0.00087(13) 0.00043(12) -0.00519(13)
P3 0.01272(16) 0.01271(16) 0.01695(17) 0.00050(13) -0.00155(13) -0.00694(13)
N1 0.0160(6) 0.0139(6) 0.0147(6) -0.0013(4) -0.0002(4) -0.0055(5)
N2 0.0126(5) 0.0128(5) 0.0158(6) 0.0003(4) 0.0006(4) -0.0060(4)
N3 0.0133(6) 0.0150(6) 0.0164(6) 0.0018(4) -0.0028(4) -0.0073(5)
N4 0.0176(6) 0.0174(6) 0.0138(6) 0.0008(5) -0.0004(4) -0.0070(5)
C1 0.0183(7) 0.0194(7) 0.0135(6) 0.0004(5) 0.0002(5) -0.0114(6)
C2 0.0193(7) 0.0262(8) 0.0185(7) 0.0000(6) 0.0003(6) -0.0112(6)
C3 0.0234(8) 0.0429(10) 0.0240(8) 0.0014(7) -0.0031(6) -0.0204(8)
C4 0.0410(10) 0.0417(10) 0.0195(8) 0.0023(7) -0.0040(7) -0.0326(9)
C5 0.0392(10) 0.0245(8) 0.0195(8) 0.0015(6) -0.0038(7) -0.0205(7)
C6 0.0255(8) 0.0200(7) 0.0171(7) 0.0015(6) -0.0038(6) -0.0120(6)
C7 0.0150(6) 0.0119(6) 0.0177(7) 0.0014(5) -0.0004(5) -0.0054(5)
C8 0.0165(7) 0.0180(7) 0.0170(7) 0.0014(5) -0.0011(5) -0.0064(6)
C9 0.0192(7) 0.0200(7) 0.0215(7) 0.0008(6) 0.0034(6) -0.0063(6)
C10 0.0165(7) 0.0182(7) 0.0387(10) 0.0000(7) 0.0039(6) -0.0075(6)
C11 0.0176(7) 0.0206(8) 0.0397(10) -0.0047(7) -0.0033(6) -0.0098(6)
C12 0.0204(7) 0.0161(7) 0.0247(8) -0.0039(6) -0.0018(6) -0.0078(6)
C13 0.0228(8) 0.0126(7) 0.0177(7) -0.0006(5) 0.0004(6) -0.0026(6)
C14 0.0237(8) 0.0207(8) 0.0263(8) 0.0024(6) -0.0058(6) -0.0016(6)
C15 0.0388(10) 0.0187(8) 0.0212(8) 0.0021(6) -0.0005(7) -0.0148(7)
C16 0.0140(6) 0.0150(7) 0.0172(7) -0.0018(5) 0.0019(5) -0.0059(5)
C17 0.0172(7) 0.0338(9) 0.0212(8) -0.0060(7) 0.0005(6) -0.0100(7)
C18 0.0282(9) 0.0515(12) 0.0182(8) -0.0106(8) 0.0019(7) -0.0157(9)
C19 0.0228(8) 0.0407(11) 0.0242(8) -0.0090(7) 0.0102(6) -0.0099(8)
C20 0.0148(7) 0.0279(8) 0.0272(8) -0.0031(7) 0.0040(6) -0.0082(6)
C21 0.0157(7) 0.0218(7) 0.0184(7) -0.0013(6) 0.0008(5) -0.0075(6)
C22 0.0116(6) 0.0137(6) 0.0173(7) 0.0008(5) -0.0014(5) -0.0064(5)
C23 0.0145(7) 0.0148(7) 0.0222(7) -0.0011(5) 0.0016(5) -0.0064(5)
C24 0.0156(7) 0.0141(7) 0.0312(8) 0.0042(6) -0.0013(6) -0.0044(6)
C25 0.0211(8) 0.0201(7) 0.0253(8) 0.0078(6) -0.0044(6) -0.0103(6)
C26 0.0202(7) 0.0225(8) 0.0167(7) 0.0009(6) 0.0000(5) -0.0111(6)
C27 0.0136(6) 0.0142(6) 0.0191(7) -0.0007(5) 0.0002(5) -0.0051(5)
C28 0.0197(7) 0.0172(7) 0.0241(8) -0.0022(6) 0.0009(6) -0.0118(6)
C29 0.0359(10) 0.0327(10) 0.0326(9) 0.0028(7) 0.0053(7) -0.0252(8)
C30 0.0194(8) 0.0306(9) 0.0323(9) -0.0070(7) -0.0020(6) -0.0153(7)
C31 0.0138(7) 0.0141(7) 0.0264(8) -0.0007(6) -0.0021(5) -0.0074(5)
C32 0.0206(8) 0.0197(7) 0.0260(8) -0.0051(6) -0.0025(6) -0.0093(6)
C33 0.0227(8) 0.0250(9) 0.0388(10) -0.0157(7) 0.0026(7) -0.0084(7)
C34 0.0208(8) 0.0153(8) 0.0643(14) -0.0084(8) -0.0026(8) -0.0038(6)
C35 0.0243(9) 0.0176(8) 0.0599(13) 0.0121(8) -0.0049(8) -0.0061(7)
C36 0.0199(8) 0.0199(8) 0.0375(10) 0.0066(7) -0.0007(7) -0.0075(6)
C37 0.0145(6) 0.0146(6) 0.0161(6) 0.0033(5) -0.0024(5) -0.0080(5)
C38 0.0169(7) 0.0160(7) 0.0205(7) 0.0003(5) -0.0018(5) -0.0081(6)
C39 0.0188(7) 0.0191(7) 0.0269(8) 0.0062(6) -0.0058(6) -0.0123(6)
C40 0.0170(7) 0.0263(8) 0.0261(8) 0.0076(6) -0.0016(6) -0.0114(6)
C41 0.0206(8) 0.0242(8) 0.0192(7) 0.0016(6) 0.0023(6) -0.0084(6)
C42 0.0204(7) 0.0178(7) 0.0160(7) 0.0016(5) -0.0021(5) -0.0100(6)
C43 0.0172(7) 0.0194(7) 0.0212(7) 0.0007(6) -0.0052(5) -0.0106(6)
C44 0.0256(8) 0.0329(9) 0.0205(8) -0.0013(7) -0.0050(6) -0.0153(7)
C45 0.0168(7) 0.0365(10) 0.0286(9) -0.0008(7) -0.0058(6) -0.0109(7)
C46 0.0296(8) 0.0246(8) 0.0139(7) 0.0040(6) -0.0017(6) -0.0115(7)
C47 0.0507(12) 0.0340(10) 0.0205(9) 0.0024(7) 0.0115(8) -0.0114(9)
C48 0.0506(12) 0.0344(10) 0.0186(8) 0.0090(7) -0.0047(7) -0.0247(9)

loop_
_atom_type_symbol
_atom_type_scat_dispersion_real
_atom_type_scat_dispersion_imag
_atom_type_scat_Cromer_Mann_a1
_atom_type_scat_Cromer_Mann_b1
_atom_type_scat_Cromer_Mann_a2
_atom_type_scat_Cromer_Mann_b2
_atom_type_scat_Cromer_Mann_a3
_atom_type_scat_Cromer_Mann_b3
_atom_type_scat_Cromer_Mann_a4
_atom_type_scat_Cromer_Mann_b4
_atom_type_scat_Cromer_Mann_c
_atom_type_scat_source
C 0.0033 0.0016 2.3100 20.8439 1.0200 10.2075 1.5886 0.5687 0.8650 51.6512 0.2156 'International Tables Vol C 4.2.6.8 and 6.1.1.4'
H 0.0000 0.0000 0.4930 10.5109 0.3229 26.1257 0.1402 3.1424 0.0408 57.7998 0.0030 'International Tables Vol C 4.2.6.8 and 6.1.1.4'
N 0.0061 0.0033 12.2126 0.0057 3.1322 9.8933 2.0125 28.9975 1.1663 0.5826 -11.5290 'International Tables Vol C 4.2.6.8 and 6.1.1.4'
P 0.1023 0.0942 6.4345 1.9067 4.1791 27.1570 1.7800 0.5260 1.4908 68.1645 1.1149 'International Tables Vol C 4.2.6.8 and 6.1.1.4'
Nb -2.0727 0.6215 17.6142 1.1887 12.0144 11.7660 4.0418 0.2048 3.5335 69.7957 3.7559 'International Tables Vol C 4.2.6.8 and 6.1.1.4'

loop_
_geom_angle_atom_site_label_1
_geom_angle_atom_site_label_2
_geom_angle_atom_site_label_3
_geom_angle
_geom_angle_publ_flag
P1 Nb1 P2 107.299(14) yes
P1 Nb1 P3 81.949(12) yes
P2 Nb1 P3 74.377(14) yes
P1 Nb1 N1 33.27(3) yes
P2 Nb1 N1 134.06(4) yes
P3 Nb1 N1 107.63(4) yes
P1 Nb1 N2 84.96(3) yes
P2 Nb1 N2 38.51(3) yes
P3 Nb1 N2 101.66(3) yes
N1 Nb1 N2 99.95(5) yes
P1 Nb1 N3 100.26(4) yes
P2 Nb1 N3 95.54(3) yes
P3 Nb1 N3 33.65(3) yes
N1 Nb1 N3 110.71(5) yes
N2 Nb1 N3 131.13(5) yes
P1 Nb1 N4 134.83(4) yes
P2 Nb1 N4 108.24(4) yes
P3 Nb1 N4 134.32(4) yes
N1 Nb1 N4 101.78(5) yes
N2 Nb1 N4 106.81(5) yes
N3 Nb1 N4 103.11(5) yes
Nb1 P1 C1 124.22(5) yes
N1 P1 C1 108.10(6) yes
Nb1 P1 C7 127.73(5) yes
N1 P1 C7 105.48(6) yes
C1 P1 C7 101.66(7) yes
Nb1 P2 C16 127.39(5) yes
N2 P2 C16 114.28(6) yes
Nb1 P2 C22 128.03(5) yes
N2 P2 C22 111.25(6) yes
C16 P2 C22 104.56(7) yes
Nb1 P3 C31 116.74(5) yes
N3 P3 C31 107.70(7) yes
Nb1 P3 C37 136.05(5) yes
N3 P3 C37 106.03(6) yes
C31 P3 C37 100.71(7) yes
P1 N1 Nb1 105.37(6) yes
P1 N1 C13 121.45(10) yes
Nb1 N1 C13 132.86(9) yes
Nb1 N2 P2 89.43(5) yes
Nb1 N2 C28 134.98(9) yes
P2 N2 C28 131.79(10) yes
P3 N3 Nb1 103.51(6) yes
P3 N3 C43 120.87(10) yes
Nb1 N3 C43 135.60(9) yes
Nb1 N4 C46 178.61(11) yes
P1 C1 C2 115.95(12) yes
P1 C1 C6 125.54(11) yes
C2 C1 C6 118.50(14) yes
C1 C2 C3 120.82(16) yes
C1 C2 H21 119.1 no
C3 C2 H21 120.1 no
C2 C3 C4 119.98(16) yes
C2 C3 H31 119.6 no
C4 C3 H31 120.5 no
C3 C4 C5 120.17(15) yes
C3 C4 H41 121.0 no
C5 C4 H41 118.8 no
C4 C5 C6 119.72(16) yes
C4 C5 H51 119.3 no
C6 C5 H51 121.0 no
C5 C6 C1 120.78(15) yes
C5 C6 H61 119.9 no
C1 C6 H61 119.3 no
P1 C7 C8 122.50(11) yes
P1 C7 C12 118.34(11) yes
C8 C7 C12 118.34(14) yes
C7 C8 C9 121.10(14) yes
C7 C8 H81 118.5 no
C9 C8 H81 120.4 no
C8 C9 C10 119.71(15) yes
C8 C9 H91 120.8 no
C10 C9 H91 119.5 no
C9 C10 C11 119.89(15) yes
C9 C10 H102 120.1 no
C11 C10 H102 120.0 no
C10 C11 C12 120.48(15) yes
C10 C11 H111 120.7 no
C12 C11 H111 118.9 no
C7 C12 C11 120.48(15) yes
C7 C12 H121 119.3 no
C11 C12 H121 120.3 no
N1 C13 C14 111.10(13) yes
N1 C13 C15 110.34(13) yes
C14 C13 C15 112.18(14) yes
N1 C13 H131 107.4 no
C14 C13 H131 108.2 no
C15 C13 H131 107.4 no
C13 C14 H141 110.8 no
C13 C14 H142 111.9 no
H141 C14 H142 107.0 no
C13 C14 H143 110.0 no
H141 C14 H143 108.7 no
H142 C14 H143 108.3 no
C13 C15 H151 110.8 no
C13 C15 H152 110.6 no
H151 C15 H152 108.5 no
C13 C15 H153 109.1 no
H151 C15 H153 108.8 no
H152 C15 H153 109.1 no
P2 C16 C17 117.48(11) yes
P2 C16 C21 124.39(11) yes
C17 C16 C21 118.13(14) yes
C16 C17 C18 121.01(15) yes
C16 C17 H171 119.3 no
C18 C17 H171 119.7 no
C17 C18 C19 119.92(16) yes
C17 C18 H181 118.7 no
C19 C18 H181 121.4 no
C18 C19 C20 119.96(16) yes
C18 C19 H191 119.8 no
C20 C19 H191 120.2 no
C19 C20 C21 120.19(15) yes
C19 C20 H201 120.6 no
C21 C20 H201 119.2 no
C16 C21 C20 120.78(14) yes
C16 C21 H211 119.5 no
C20 C21 H211 119.7 no
P2 C22 C23 122.50(11) yes
P2 C22 C27 118.21(11) yes
C23 C22 C27 118.63(13) yes
C22 C23 C24 120.54(14) yes
C22 C23 H231 119.9 no
C24 C23 H231 119.6 no
C23 C24 C25 120.31(14) yes
C23 C24 H241 120.1 no
C25 C24 H241 119.5 no
C24 C25 C26 119.67(14) yes
C24 C25 H251 119.5 no
C26 C25 H251 120.8 no
C25 C26 C27 120.20(14) yes
C25 C26 H261 119.3 no
C27 C26 H261 120.5 no
C22 C27 C26 120.60(13) yes
C22 C27 H271 119.1 no
C26 C27 H271 120.3 no
N2 C28 C29 110.88(13) yes
N2 C28 C30 112.33(13) yes
C29 C28 C30 111.18(14) yes
N2 C28 H281 106.7 no
C29 C28 H281 106.7 no
C30 C28 H281 108.7 no
C28 C29 H291 111.4 no
C28 C29 H292 110.1 no
H291 C29 H292 108.4 no
C28 C29 H293 110.0 no
H291 C29 H293 109.0 no
H292 C29 H293 107.9 no
C28 C30 H301 109.9 no
C28 C30 H302 111.3 no
H301 C30 H302 108.4 no
C28 C30 H303 111.3 no
H301 C30 H303 107.0 no
H302 C30 H303 108.8 no
P3 C31 C32 122.32(12) yes
P3 C31 C36 118.14(12) yes
C32 C31 C36 118.71(15) yes
C31 C32 C33 120.40(16) yes
C31 C32 H321 119.6 no
C33 C32 H321 120.0 no
C32 C33 C34 120.00(18) yes
C32 C33 H331 120.9 no
C34 C33 H331 119.1 no
C33 C34 C35 119.87(16) yes
C33 C34 H341 119.3 no
C35 C34 H341 120.9 no
C34 C35 C36 120.38(17) yes
C34 C35 H351 121.4 no
C36 C35 H351 118.3 no
C31 C36 C35 120.59(17) yes
C31 C36 H361 118.7 no
C35 C36 H361 120.7 no
P3 C37 C38 123.71(11) yes
P3 C37 C42 117.85(11) yes
C38 C37 C42 118.38(13) yes
C37 C38 C39 120.45(14) yes
C37 C38 H381 120.0 no
C39 C38 H381 119.5 no
C38 C39 C40 120.41(14) yes
C38 C39 H391 120.7 no
C40 C39 H391 118.9 no
C39 C40 C41 119.69(14) yes
C39 C40 H401 118.9 no
C41 C40 H401 121.4 no
C40 C41 C42 119.93(15) yes
C40 C41 H411 120.3 no
C42 C41 H411 119.7 no
C37 C42 C41 121.12(14) yes
C37 C42 H421 119.7 no
C41 C42 H421 119.1 no
N3 C43 C44 113.07(12) yes
N3 C43 C45 109.83(12) yes
C44 C43 C45 110.65(13) yes
N3 C43 H431 107.0 no
C44 C43 H431 107.6 no
C45 C43 H431 108.5 no
C43 C44 H441 109.8 no
C43 C44 H442 111.3 no
H441 C44 H442 108.5 no
C43 C44 H443 110.8 no
H441 C44 H443 107.9 no
H442 C44 H443 108.4 no
C43 C45 H451 110.7 no
C43 C45 H452 108.3 no
H451 C45 H452 108.2 no
C43 C45 H453 111.2 no
H451 C45 H453 108.9 no
H452 C45 H453 109.4 no
N4 C46 C47 111.17(14) yes
N4 C46 C48 112.52(13) yes
C47 C46 C48 110.50(15) yes
N4 C46 H461 107.5 no
C47 C46 H461 107.6 no
C48 C46 H461 107.3 no
C46 C47 H471 110.9 no
C46 C47 H472 108.9 no
H471 C47 H472 109.0 no
C46 C47 H473 110.0 no
H471 C47 H473 110.1 no
H472 C47 H473 107.8 no
C46 C48 H481 109.9 no
C46 C48 H482 110.2 no
H481 C48 H482 107.1 no
C46 C48 H483 110.8 no
H481 C48 H483 109.8 no
H482 C48 H483 109.1 no

loop_
_geom_bond_atom_site_label_1
_geom_bond_atom_site_label_2
_geom_bond_distance
_geom_bond_publ_flag
Nb1 P1 2.9863(5) yes
Nb1 P2 2.6460(4) yes
Nb1 P3 2.9626(4) yes
Nb1 N1 2.0466(12) yes
Nb1 N2 2.0867(12) yes
Nb1 N3 2.0718(12) yes
Nb1 N4 1.7685(12) yes
P1 N1 1.6988(13) yes
P1 C1 1.8405(15) yes
P1 C7 1.8327(15) yes
P2 N2 1.6477(12) yes
P2 C16 1.8287(15) yes
P2 C22 1.8232(15) yes
P3 N3 1.6884(13) yes
P3 C31 1.8303(15) yes
P3 C37 1.8388(15) yes
N1 C13 1.4877(19) yes
N2 C28 1.4710(18) yes
N3 C43 1.4796(18) yes
N4 C46 1.4577(19) yes
C1 C2 1.389(2) yes
C1 C6 1.395(2) yes
C2 C3 1.395(2) yes
C2 H21 0.933 no
C3 C4 1.379(3) yes
C3 H31 0.947 no
C4 C5 1.385(3) yes
C4 H41 0.938 no
C5 C6 1.395(2) yes
C5 H51 0.931 no
C6 H61 0.941 no
C7 C8 1.398(2) yes
C7 C12 1.396(2) yes
C8 C9 1.389(2) yes
C8 H81 0.937 no
C9 C10 1.382(2) yes
C9 H91 0.957 no
C10 C11 1.387(2) yes
C10 H102 0.941 no
C11 C12 1.384(2) yes
C11 H111 0.943 no
C12 H121 0.952 no
C13 C14 1.522(2) yes
C13 C15 1.522(2) yes
C13 H131 0.966 no
C14 H141 0.967 no
C14 H142 0.954 no
C14 H143 0.944 no
C15 H151 0.965 no
C15 H152 0.970 no
C15 H153 0.974 no
C16 C17 1.395(2) yes
C16 C21 1.396(2) yes
C17 C18 1.391(2) yes
C17 H171 0.926 no
C18 C19 1.377(3) yes
C18 H181 0.941 no
C19 C20 1.386(2) yes
C19 H191 0.946 no
C20 C21 1.385(2) yes
C20 H201 0.946 no
C21 H211 0.938 no
C22 C23 1.397(2) yes
C22 C27 1.402(2) yes
C23 C24 1.390(2) yes
C23 H231 0.949 no
C24 C25 1.386(2) yes
C24 H241 0.926 no
C25 C26 1.392(2) yes
C25 H251 0.936 no
C26 C27 1.386(2) yes
C26 H261 0.943 no
C27 H271 0.915 no
C28 C29 1.523(2) yes
C28 C30 1.519(2) yes
C28 H281 0.984 no
C29 H291 0.949 no
C29 H292 0.969 no
C29 H293 0.962 no
C30 H301 0.961 no
C30 H302 0.956 no
C30 H303 0.954 no
C31 C32 1.392(2) yes
C31 C36 1.400(2) yes
C32 C33 1.396(2) yes
C32 H321 0.950 no
C33 C34 1.387(3) yes
C33 H331 0.954 no
C34 C35 1.382(3) yes
C34 H341 0.919 no
C35 C36 1.383(2) yes
C35 H351 0.929 no
C36 H361 0.942 no
C37 C38 1.401(2) yes
C37 C42 1.395(2) yes
C38 C39 1.390(2) yes
C38 H381 0.942 no
C39 C40 1.386(2) yes
C39 H391 0.939 no
C40 C41 1.390(2) yes
C40 H401 0.925 no
C41 C42 1.387(2) yes
C41 H411 0.932 no
C42 H421 0.928 no
C43 C44 1.518(2) yes
C43 C45 1.521(2) yes
C43 H431 0.960 no
C44 H441 0.979 no
C44 H442 0.964 no
C44 H443 0.960 no
C45 H451 0.959 no
C45 H452 0.955 no
C45 H453 0.977 no
C46 C47 1.519(2) yes
C46 C48 1.521(2) yes
C46 H461 0.999 no
C47 H471 0.981 no
C47 H472 0.962 no
C47 H473 0.971 no
C48 H481 0.972 no
C48 H482 0.951 no
C48 H483 0.984 no
